data_4340868
loop_
_publ_author_name
'Caballo, Jorge'
'Gonz\'alez-Moreiras, Mariano'
'Gre\~no, Maider'
'Mena, Miguel'
'P\'erez-Redondo, Adri\'an'
'Y\'elamos, Carlos'

_publ_section_title
;
 Partial hydrogenation of a tetranuclear titanium nitrido complex with
 ammonia borane.
;
_journal_issue 17
_journal_name_full 'Inorganic chemistry'
_journal_page_first 8851
_journal_page_last 8853
_journal_paper_doi 10.1021/ic5015972
_journal_volume 53
_journal_year 2014
_chemical_compound_source 'synthesis as described'
_chemical_formula_moiety 'C40 H61 N4 Ti4'
_chemical_formula_sum 'C40 H61 N4 Ti4'
_chemical_formula_weight 789.53
_chemical_name_systematic
;
 ?
;
_space_group_IT_number 2
_symmetry_cell_setting triclinic
_symmetry_Int_Tables_number 2
_symmetry_space_group_name_Hall '-P 1'
_symmetry_space_group_name_H-M 'P -1'
_atom_sites_solution_hydrogens geom
_atom_sites_solution_primary direct
_atom_sites_solution_secondary difmap
_audit_conform_dict_location ftp://ftp.iucr.org/pub/cif_core.dic
_audit_conform_dict_name cif_core.dic
_audit_conform_dict_version 2.4
_audit_creation_date 2014-04-29T16:07:20-00:00
_audit_creation_method 'WinGX routine CIF_UPDATE'
_cell_angle_alpha 82.584(6)
_cell_angle_beta 82.123(5)
_cell_angle_gamma 66.667(5)
_cell_formula_units_Z 2
_cell_length_a 10.9585(6)
_cell_length_b 11.0575(7)
_cell_length_c 18.3538(12)
_cell_measurement_reflns_used 133
_cell_measurement_temperature 200(2)
_cell_measurement_theta_max 27
_cell_measurement_theta_min 3
_cell_measurement_wavelength 0.71073
_cell_volume 2016.0(2)
_computing_cell_refinement 'Dirax/lsq (Duisenberg & Schreurs, 1989-2000)'
_computing_data_collection 'Collect (Bruker AXS BV, 1997-2004)'
_computing_data_reduction 'EvalCCD (Duisenberg & Schreurs 1990-2000)'
_computing_molecular_graphics 'Ortep-3 for Windows (Farrugia, 1997)'
_computing_publication_material 'WinGX publication routines (Farrugia, 1999)'
_computing_structure_refinement 'SHELXL-97 (Sheldrick, 2008)'
_computing_structure_solution 'SHELXS-97 (Sheldrick, 2008)'
_diffrn_ambient_temperature 200(2)
_diffrn_detector 'CCD plate'
_diffrn_detector_area_resol_mean 9
_diffrn_measured_fraction_theta_full 0.998
_diffrn_measured_fraction_theta_max 0.998
_diffrn_measurement_device '95mm CCD camera on \k-goniostat'
_diffrn_measurement_device_type KappaCCD
_diffrn_measurement_method 'CCD rotation images, thick slices'
_diffrn_orient_matrix_type X=UH
_diffrn_orient_matrix_UB_11 0.01
_diffrn_orient_matrix_UB_12 0
_diffrn_orient_matrix_UB_13 0
_diffrn_orient_matrix_UB_21 0
_diffrn_orient_matrix_UB_22 0.01
_diffrn_orient_matrix_UB_23 0
_diffrn_orient_matrix_UB_31 0
_diffrn_orient_matrix_UB_32 0
_diffrn_orient_matrix_UB_33 0.01
_diffrn_radiation_monochromator graphite
_diffrn_radiation_probe x-ray
_diffrn_radiation_type MoK\a
_diffrn_radiation_wavelength 0.71073
_diffrn_reflns_av_R_equivalents 0.1667
_diffrn_reflns_av_unetI/netI 0.1226
_diffrn_reflns_limit_h_max 14
_diffrn_reflns_limit_h_min -14
_diffrn_reflns_limit_k_max 14
_diffrn_reflns_limit_k_min -14
_diffrn_reflns_limit_l_max 23
_diffrn_reflns_limit_l_min -23
_diffrn_reflns_number 45365
_diffrn_reflns_reduction_process
;
 Scaled and merged with SORTAV
 R.H. Blessing, (1987) Cryst. Rev. 1, 3-58
 R.H. Blessing, (1989) J. Appl. Cryst. 22, 396-397
;
_diffrn_reflns_theta_full 25.24
_diffrn_reflns_theta_max 25.24
_diffrn_reflns_theta_min 3.14
_diffrn_source 'Enraf Nonius FR590'
_exptl_absorpt_coefficient_mu 0.795
_exptl_absorpt_correction_T_max 0.937
_exptl_absorpt_correction_T_min 0.791
_exptl_absorpt_correction_type multi-scan
_exptl_absorpt_process_details
;
 R.H. Blessing, Acta Cryst. (1995), A51, 33-38
;
_exptl_crystal_colour 'dark blue'
_exptl_crystal_density_diffrn 1.301
_exptl_crystal_density_method 'not measured'
_exptl_crystal_description prism
_exptl_crystal_F_000 834
_exptl_crystal_size_max 0.28
_exptl_crystal_size_mid 0.2
_exptl_crystal_size_min 0.15
_refine_diff_density_max 1.03
_refine_diff_density_min -0.536
_refine_diff_density_rms 0.112
_refine_ls_extinction_method none
_refine_ls_goodness_of_fit_ref 0.979
_refine_ls_hydrogen_treatment constr
_refine_ls_matrix_type full
_refine_ls_number_parameters 453
_refine_ls_number_reflns 7277
_refine_ls_number_restraints 0
_refine_ls_restrained_S_all 0.979
_refine_ls_R_factor_all 0.1584
_refine_ls_R_factor_gt 0.0745
_refine_ls_shift/su_max 0.008
_refine_ls_shift/su_mean 0
_refine_ls_structure_factor_coef Fsqd
_refine_ls_weighting_details 'calc w=1/[\s^2^(Fo^2^)+(0.1266P)^2^+0.0000P] where P=(Fo^2^+2Fc^2^)/3'
_refine_ls_weighting_scheme calc
_refine_ls_wR_factor_gt 0.177
_refine_ls_wR_factor_ref 0.2128
_reflns_number_gt 3976
_reflns_number_total 7277
_reflns_threshold_expression >2\s(I)
_cod_data_source_file ic5015972_si_002.cif
_cod_data_source_block 2
_cod_depositor_comments 'Adding full bibliography for 4340868--4340869.cif.'
_cod_database_code 4340868

loop_
_symmetry_equiv_pos_as_xyz
'x, y, z'
'-x, -y, -z'

loop_
_atom_site_label
_atom_site_type_symbol
_atom_site_fract_x
_atom_site_fract_y
_atom_site_fract_z
_atom_site_U_iso_or_equiv
_atom_site_adp_type
_atom_site_occupancy
_atom_site_symmetry_multiplicity
_atom_site_calc_flag
_atom_site_refinement_flags
C11 C 0.3540(5) 0.7904(6) 0.1984(3) 0.0382(14) Uani 1 1 d .
C12 C 0.3462(5) 0.7400(6) 0.2724(3) 0.0399(15) Uani 1 1 d .
C13 C 0.3132(5) 0.8485(6) 0.3165(3) 0.0381(15) Uani 1 1 d .
C14 C 0.3034(5) 0.9609(6) 0.2691(3) 0.0375(14) Uani 1 1 d .
C15 C 0.3278(5) 0.9258(6) 0.1947(3) 0.0387(15) Uani 1 1 d .
C16 C 0.3746(6) 0.7161(7) 0.1311(4) 0.0550(18) Uani 1 1 d .
H16A H 0.2904 0.746 0.1086 0.082 Uiso 1 1 calc R
H16B H 0.4046 0.6212 0.1458 0.082 Uiso 1 1 calc R
H16C H 0.4423 0.733 0.0953 0.082 Uiso 1 1 calc R
C17 C 0.3657(6) 0.5994(6) 0.2993(4) 0.0548(18) Uani 1 1 d .
H17A H 0.284 0.5854 0.2952 0.082 Uiso 1 1 calc R
H17B H 0.3855 0.5826 0.351 0.082 Uiso 1 1 calc R
H17C H 0.4401 0.5387 0.2691 0.082 Uiso 1 1 calc R
C18 C 0.2856(6) 0.8453(7) 0.3989(3) 0.0544(18) Uani 1 1 d .
H18A H 0.3276 0.8966 0.4181 0.082 Uiso 1 1 calc R
H18B H 0.3222 0.7537 0.4202 0.082 Uiso 1 1 calc R
H18C H 0.189 0.8836 0.4122 0.082 Uiso 1 1 calc R
C19 C 0.2673(6) 1.0955(6) 0.2938(4) 0.0501(17) Uani 1 1 d .
H19A H 0.1772 1.1257 0.3194 0.075 Uiso 1 1 calc R
H19B H 0.2701 1.1571 0.2507 0.075 Uiso 1 1 calc R
H19C H 0.3311 1.0919 0.3274 0.075 Uiso 1 1 calc R
C20 C 0.3238(6) 1.0166(7) 0.1261(3) 0.0505(17) Uani 1 1 d .
H20A H 0.4147 0.9966 0.1025 0.076 Uiso 1 1 calc R
H20B H 0.2849 1.1085 0.139 0.076 Uiso 1 1 calc R
H20C H 0.2692 1.0042 0.092 0.076 Uiso 1 1 calc R
C21 C 0.9992(6) 0.5379(6) 0.1236(4) 0.0461(16) Uani 1 1 d .
C22 C 0.9255(6) 0.4567(6) 0.1479(3) 0.0406(15) Uani 1 1 d .
C23 C 0.8110(6) 0.5059(6) 0.1071(3) 0.0371(14) Uani 1 1 d .
C24 C 0.8146(6) 0.6149(6) 0.0584(3) 0.0390(14) Uani 1 1 d .
C25 C 0.9300(6) 0.6342(6) 0.0682(3) 0.0433(16) Uani 1 1 d .
C26 C 1.1305(6) 0.5233(8) 0.1503(4) 0.069(2) Uani 1 1 d .
H26A H 1.1626 0.443 0.1838 0.104 Uiso 1 1 calc R
H26B H 1.1164 0.6003 0.1764 0.104 Uiso 1 1 calc R
H26C H 1.197 0.5171 0.1079 0.104 Uiso 1 1 calc R
C27 C 0.9611(7) 0.3376(6) 0.2015(4) 0.062(2) Uani 1 1 d .
H27A H 1.0007 0.2578 0.1746 0.093 Uiso 1 1 calc R
H27B H 0.8805 0.3373 0.232 0.093 Uiso 1 1 calc R
H27C H 1.0255 0.3392 0.2331 0.093 Uiso 1 1 calc R
C28 C 0.7104(6) 0.4422(6) 0.1137(4) 0.0542(18) Uani 1 1 d .
H28A H 0.7551 0.3514 0.0994 0.081 Uiso 1 1 calc R
H28B H 0.6402 0.4927 0.0812 0.081 Uiso 1 1 calc R
H28C H 0.6706 0.4411 0.1649 0.081 Uiso 1 1 calc R
C29 C 0.7163(7) 0.6938(7) 0.0034(3) 0.061(2) Uani 1 1 d .
H29A H 0.668 0.7839 0.0181 0.092 Uiso 1 1 calc R
H29B H 0.6527 0.6522 0.0018 0.092 Uiso 1 1 calc R
H29C H 0.7642 0.6965 -0.0456 0.092 Uiso 1 1 calc R
C30 C 0.9756(8) 0.7338(7) 0.0242(4) 0.073(2) Uani 1 1 d .
H30A H 1.0129 0.7042 -0.0251 0.109 Uiso 1 1 calc R
H30B H 1.0442 0.7442 0.0489 0.109 Uiso 1 1 calc R
H30C H 0.8997 0.8187 0.0196 0.109 Uiso 1 1 calc R
C31 C 0.9258(6) 0.5390(6) 0.4057(3) 0.0429(15) Uani 1 1 d .
C32 C 0.9028(6) 0.6633(7) 0.4296(3) 0.0441(16) Uani 1 1 d .
C33 C 0.7703(7) 0.7184(6) 0.4626(3) 0.0474(17) Uani 1 1 d .
C34 C 0.7121(6) 0.6280(7) 0.4594(3) 0.0458(16) Uani 1 1 d .
C35 C 0.8059(6) 0.5175(6) 0.4245(3) 0.0430(15) Uani 1 1 d .
C36 C 1.0546(7) 0.4453(7) 0.3724(4) 0.072(2) Uani 1 1 d .
H36A H 1.0955 0.494 0.3356 0.108 Uiso 1 1 calc R
H36B H 1.0386 0.3793 0.3486 0.108 Uiso 1 1 calc R
H36C H 1.1148 0.4011 0.4111 0.108 Uiso 1 1 calc R
C37 C 1.0081(7) 0.7211(8) 0.4242(4) 0.076(2) Uani 1 1 d .
H37A H 1.0815 0.6626 0.4529 0.114 Uiso 1 1 calc R
H37B H 0.9688 0.8083 0.4437 0.114 Uiso 1 1 calc R
H37C H 1.0422 0.73 0.3724 0.114 Uiso 1 1 calc R
C38 C 0.7054(8) 0.8488(8) 0.4962(4) 0.083(3) Uani 1 1 d .
H38A H 0.7704 0.8901 0.4936 0.124 Uiso 1 1 calc R
H38B H 0.6738 0.8344 0.5479 0.124 Uiso 1 1 calc R
H38C H 0.6296 0.907 0.469 0.124 Uiso 1 1 calc R
C39 C 0.5743(7) 0.6403(9) 0.4924(4) 0.087(3) Uani 1 1 d .
H39A H 0.5344 0.6064 0.4594 0.131 Uiso 1 1 calc R
H39B H 0.5186 0.7334 0.4988 0.131 Uiso 1 1 calc R
H39C H 0.5805 0.589 0.5404 0.131 Uiso 1 1 calc R
C40 C 0.7817(8) 0.3978(7) 0.4112(4) 0.072(2) Uani 1 1 d .
H40A H 0.8019 0.3339 0.4546 0.109 Uiso 1 1 calc R
H40B H 0.8395 0.3572 0.368 0.109 Uiso 1 1 calc R
H40C H 0.6881 0.4241 0.4025 0.109 Uiso 1 1 calc R
C41 C 0.8607(6) 1.0456(6) 0.1818(3) 0.0391(14) Uani 1 1 d .
C42 C 0.8220(6) 1.0737(6) 0.2564(3) 0.0427(15) Uani 1 1 d .
C43 C 0.6830(6) 1.1464(5) 0.2639(3) 0.0369(14) Uani 1 1 d .
C44 C 0.6348(6) 1.1623(6) 0.1950(4) 0.0416(15) Uani 1 1 d .
C45 C 0.7452(6) 1.0995(6) 0.1434(3) 0.0403(15) Uani 1 1 d .
C46 C 1.0017(6) 0.9740(7) 0.1503(5) 0.071(2) Uani 1 1 d .
H46A H 1.0359 0.8832 0.1732 0.107 Uiso 1 1 calc R
H46B H 1.0575 1.0196 0.1603 0.107 Uiso 1 1 calc R
H46C H 1.0037 0.9725 0.0969 0.107 Uiso 1 1 calc R
C47 C 0.9173(7) 1.0390(7) 0.3161(4) 0.067(2) Uani 1 1 d .
H47A H 0.9407 1.1145 0.3201 0.1 Uiso 1 1 calc R
H47B H 0.9984 0.9626 0.303 0.1 Uiso 1 1 calc R
H47C H 0.8739 1.0175 0.3634 0.1 Uiso 1 1 calc R
C48 C 0.5984(7) 1.2001(7) 0.3352(4) 0.068(2) Uani 1 1 d .
H48A H 0.5899 1.2912 0.3376 0.101 Uiso 1 1 calc R
H48B H 0.6418 1.145 0.3779 0.101 Uiso 1 1 calc R
H48C H 0.5096 1.1984 0.3357 0.101 Uiso 1 1 calc R
C49 C 0.4971(6) 1.2417(6) 0.1740(4) 0.064(2) Uani 1 1 d .
H49A H 0.4355 1.2648 0.2187 0.095 Uiso 1 1 calc R
H49B H 0.4697 1.1898 0.145 0.095 Uiso 1 1 calc R
H49C H 0.4955 1.3226 0.1445 0.095 Uiso 1 1 calc R
C50 C 0.7388(8) 1.1001(7) 0.0625(4) 0.064(2) Uani 1 1 d .
H50A H 0.7056 1.1915 0.0405 0.095 Uiso 1 1 calc R
H50B H 0.6785 1.058 0.0549 0.095 Uiso 1 1 calc R
H50C H 0.8282 1.0512 0.0392 0.095 Uiso 1 1 calc R
N1 N 0.8602(4) 0.7523(4) 0.2488(2) 0.0315(11) Uani 1 1 d .
H1 H 0.9502 0.7368 0.2479 0.038 Uiso 0.25 1 calc PR
N2 N 0.6128(4) 0.8794(4) 0.3163(2) 0.0336(11) Uani 1 1 d .
H2 H 0.5644 0.935 0.3531 0.04 Uiso 0.25 1 calc PR
N3 N 0.6465(4) 0.8499(4) 0.1692(2) 0.0319(11) Uani 1 1 d .
H3 H 0.6163 0.8894 0.1237 0.038 Uiso 0.25 1 calc PR
N4 N 0.6774(4) 0.6382(4) 0.2680(2) 0.0324(11) Uani 1 1 d .
H4 H 0.6653 0.5588 0.2778 0.039 Uiso 0.25 1 calc PR
Ti1 Ti 0.53144(9) 0.80926(10) 0.25225(5) 0.0311(3) Uani 1 1 d .
Ti2 Ti 0.78875(10) 0.67572(10) 0.18164(6) 0.0320(3) Uani 1 1 d .
Ti3 Ti 0.75520(9) 0.70564(10) 0.33541(5) 0.0313(3) Uani 1 1 d .
Ti4 Ti 0.71982(9) 0.92934(10) 0.23224(5) 0.0314(3) Uani 1 1 d .

loop_
_atom_site_aniso_label
_atom_site_aniso_U_11
_atom_site_aniso_U_22
_atom_site_aniso_U_33
_atom_site_aniso_U_23
_atom_site_aniso_U_13
_atom_site_aniso_U_12
C11 0.029(3) 0.043(4) 0.047(4) -0.003(3) -0.010(3) -0.016(3)
C12 0.030(3) 0.039(4) 0.050(4) 0.007(3) -0.008(3) -0.015(3)
C13 0.029(3) 0.052(4) 0.035(3) -0.001(3) -0.003(3) -0.019(3)
C14 0.024(3) 0.031(3) 0.052(4) -0.001(3) -0.003(3) -0.006(3)
C15 0.026(3) 0.045(4) 0.043(4) 0.007(3) -0.008(3) -0.012(3)
C16 0.050(4) 0.065(5) 0.063(5) -0.017(4) -0.012(3) -0.030(4)
C17 0.045(4) 0.045(4) 0.077(5) 0.006(4) -0.003(3) -0.025(3)
C18 0.051(4) 0.070(5) 0.037(4) -0.002(4) 0.001(3) -0.021(4)
C19 0.034(3) 0.044(4) 0.066(5) -0.008(3) -0.002(3) -0.008(3)
C20 0.040(4) 0.061(5) 0.050(4) 0.013(4) -0.021(3) -0.020(3)
C21 0.036(3) 0.044(4) 0.055(4) -0.027(3) 0.006(3) -0.008(3)
C22 0.044(4) 0.029(3) 0.044(4) -0.006(3) -0.007(3) -0.008(3)
C23 0.039(3) 0.032(3) 0.042(4) -0.012(3) -0.001(3) -0.014(3)
C24 0.055(4) 0.028(3) 0.029(3) -0.004(3) -0.001(3) -0.012(3)
C25 0.049(4) 0.043(4) 0.038(4) -0.014(3) 0.018(3) -0.021(3)
C26 0.029(3) 0.093(6) 0.084(6) -0.046(5) 0.006(3) -0.015(4)
C27 0.077(5) 0.035(4) 0.055(5) 0.000(3) -0.011(4) -0.002(4)
C28 0.055(4) 0.045(4) 0.072(5) -0.017(4) 0.004(4) -0.028(3)
C29 0.085(5) 0.050(5) 0.036(4) -0.005(3) -0.013(4) -0.010(4)
C30 0.105(6) 0.067(5) 0.054(5) -0.025(4) 0.045(4) -0.053(5)
C31 0.046(4) 0.037(4) 0.035(4) 0.006(3) -0.012(3) -0.004(3)
C32 0.049(4) 0.060(4) 0.037(4) 0.014(3) -0.022(3) -0.035(3)
C33 0.072(5) 0.044(4) 0.025(3) -0.002(3) -0.020(3) -0.017(4)
C34 0.047(4) 0.060(5) 0.025(3) 0.009(3) -0.007(3) -0.017(3)
C35 0.056(4) 0.042(4) 0.036(4) 0.008(3) -0.020(3) -0.023(3)
C36 0.059(5) 0.069(5) 0.056(5) 0.009(4) -0.009(4) 0.006(4)
C37 0.083(5) 0.095(6) 0.076(5) 0.035(5) -0.046(4) -0.061(5)
C38 0.124(7) 0.064(5) 0.038(4) -0.015(4) -0.022(4) -0.006(5)
C39 0.061(5) 0.139(8) 0.053(5) 0.038(5) -0.004(4) -0.044(5)
C40 0.126(7) 0.061(5) 0.056(5) 0.018(4) -0.035(5) -0.062(5)
C41 0.042(3) 0.036(4) 0.042(4) -0.004(3) 0.004(3) -0.019(3)
C42 0.056(4) 0.032(4) 0.049(4) 0.005(3) -0.027(3) -0.023(3)
C43 0.042(4) 0.027(3) 0.042(4) -0.004(3) 0.002(3) -0.015(3)
C44 0.038(3) 0.027(3) 0.060(4) 0.006(3) -0.008(3) -0.014(3)
C45 0.060(4) 0.036(4) 0.037(4) -0.001(3) -0.004(3) -0.031(3)
C46 0.047(4) 0.055(5) 0.115(7) -0.023(5) 0.024(4) -0.028(4)
C47 0.092(6) 0.052(5) 0.077(5) 0.010(4) -0.043(4) -0.044(4)
C48 0.090(5) 0.052(5) 0.061(5) -0.021(4) 0.018(4) -0.030(4)
C49 0.045(4) 0.044(4) 0.100(6) 0.017(4) -0.023(4) -0.017(3)
C50 0.111(6) 0.051(5) 0.043(4) 0.007(3) -0.015(4) -0.047(4)
N1 0.027(2) 0.034(3) 0.031(3) -0.002(2) -0.001(2) -0.010(2)
N2 0.035(3) 0.029(3) 0.034(3) -0.007(2) 0.002(2) -0.010(2)
N3 0.034(3) 0.030(3) 0.031(3) 0.005(2) -0.009(2) -0.012(2)
N4 0.039(3) 0.032(3) 0.031(3) 0.002(2) -0.006(2) -0.019(2)
Ti1 0.0300(6) 0.0316(6) 0.0321(6) 0.0006(5) -0.0037(4) -0.0132(5)
Ti2 0.0340(6) 0.0292(6) 0.0321(6) -0.0016(5) -0.0034(4) -0.0116(5)
Ti3 0.0329(6) 0.0316(6) 0.0298(6) -0.0002(5) -0.0055(4) -0.0130(5)
Ti4 0.0328(6) 0.0300(6) 0.0324(6) -0.0023(5) -0.0029(4) -0.0132(5)

loop_
_atom_type_symbol
_atom_type_description
_atom_type_scat_dispersion_real
_atom_type_scat_dispersion_imag
_atom_type_scat_source
C C 0.0033 0.0016 'International Tables Vol C Tables 4.2.6.8 and 6.1.1.4'
H H 0 0 'International Tables Vol C Tables 4.2.6.8 and 6.1.1.4'
N N 0.0061 0.0033 'International Tables Vol C Tables 4.2.6.8 and 6.1.1.4'
Ti Ti 0.2776 0.4457 'International Tables Vol C Tables 4.2.6.8 and 6.1.1.4'
O O 0.0106 0.006 'International Tables Vol C Tables 4.2.6.8 and 6.1.1.4'

loop_
_exptl_crystal_face_index_h
_exptl_crystal_face_index_k
_exptl_crystal_face_index_l
_exptl_crystal_face_perp_dist
-4 -2 -3 0.164
2 1 2 0.045
0 1 13 0.124
0 -1 -14 0.157
-4 6 1 0.115
4 5 -3 0.125
-3 -3 2 0.145
4 -5 -1 0.121

loop_
_geom_angle_atom_site_label_1
_geom_angle_atom_site_label_2
_geom_angle_atom_site_label_3
_geom_angle
C15 C11 C12 110.0(5)
C15 C11 C16 123.5(6)
C12 C11 C16 126.4(6)
C15 C11 Ti1 73.5(3)
C12 C11 Ti1 73.7(3)
C16 C11 Ti1 123.6(4)
C11 C12 C13 106.7(5)
C11 C12 C17 126.1(6)
C13 C12 C17 127.2(6)
C11 C12 Ti1 72.2(3)
C13 C12 Ti1 73.1(3)
C17 C12 Ti1 121.1(4)
C14 C13 C12 108.1(5)
C14 C13 C18 125.4(6)
C12 C13 C18 126.4(6)
C14 C13 Ti1 72.5(3)
C12 C13 Ti1 72.4(3)
C18 C13 Ti1 123.6(4)
C13 C14 C15 108.6(5)
C13 C14 C19 124.6(6)
C15 C14 C19 126.7(6)
C13 C14 Ti1 73.8(3)
C15 C14 Ti1 72.8(3)
C19 C14 Ti1 121.5(4)
C11 C15 C14 106.6(5)
C11 C15 C20 126.7(6)
C14 C15 C20 126.7(6)
C11 C15 Ti1 72.4(3)
C14 C15 Ti1 72.6(3)
C20 C15 Ti1 121.0(4)
C22 C21 C25 107.8(5)
C22 C21 C26 126.4(7)
C25 C21 C26 125.7(6)
C22 C21 Ti2 72.8(3)
C25 C21 Ti2 72.7(3)
C26 C21 Ti2 121.3(4)
C21 C22 C23 106.8(5)
C21 C22 C27 128.2(6)
C23 C22 C27 124.8(6)
C21 C22 Ti2 72.6(3)
C23 C22 Ti2 71.9(3)
C27 C22 Ti2 123.6(4)
C24 C23 C22 108.9(5)
C24 C23 C28 127.5(6)
C22 C23 C28 123.5(6)
C24 C23 Ti2 73.1(3)
C22 C23 Ti2 73.3(3)
C28 C23 Ti2 122.8(4)
C25 C24 C23 107.7(5)
C25 C24 C29 125.4(6)
C23 C24 C29 126.9(6)
C25 C24 Ti2 73.2(3)
C23 C24 Ti2 72.3(3)
C29 C24 Ti2 121.9(4)
C24 C25 C21 108.8(5)
C24 C25 C30 124.9(7)
C21 C25 C30 126.2(6)
C24 C25 Ti2 72.7(3)
C21 C25 Ti2 72.6(3)
C30 C25 Ti2 123.6(4)
C32 C31 C35 106.8(5)
C32 C31 C36 126.1(6)
C35 C31 C36 126.9(6)
C32 C31 Ti3 72.2(3)
C35 C31 Ti3 72.0(3)
C36 C31 Ti3 124.3(4)
C31 C32 C33 109.1(5)
C31 C32 C37 124.2(6)
C33 C32 C37 126.7(6)
C31 C32 Ti3 73.7(3)
C33 C32 Ti3 72.2(3)
C37 C32 Ti3 123.2(4)
C34 C33 C32 107.1(5)
C34 C33 C38 126.4(7)
C32 C33 C38 126.5(6)
C34 C33 Ti3 72.6(3)
C32 C33 Ti3 73.5(3)
C38 C33 Ti3 120.3(4)
C33 C34 C35 109.2(5)
C33 C34 C39 126.0(7)
C35 C34 C39 124.7(7)
C33 C34 Ti3 73.4(3)
C35 C34 Ti3 73.7(3)
C39 C34 Ti3 122.5(4)
C34 C35 C31 107.9(5)
C34 C35 C40 125.4(6)
C31 C35 C40 126.7(6)
C34 C35 Ti3 72.0(3)
C31 C35 Ti3 73.8(3)
C40 C35 Ti3 120.7(4)
C45 C41 C42 108.1(5)
C45 C41 C46 127.1(6)
C42 C41 C46 124.8(6)
C45 C41 Ti4 73.0(3)
C42 C41 Ti4 72.6(3)
C46 C41 Ti4 121.6(4)
C43 C42 C41 108.0(5)
C43 C42 C47 126.8(6)
C41 C42 C47 125.1(6)
C43 C42 Ti4 73.4(3)
C41 C42 Ti4 73.1(3)
C47 C42 Ti4 122.6(4)
C44 C43 C42 108.4(5)
C44 C43 C48 125.6(6)
C42 C43 C48 126.0(6)
C44 C43 Ti4 73.1(3)
C42 C43 Ti4 72.5(3)
C48 C43 Ti4 120.7(4)
C43 C44 C45 108.0(5)
C43 C44 C49 128.1(6)
C45 C44 C49 123.6(6)
C43 C44 Ti4 73.1(3)
C45 C44 Ti4 72.6(3)
C49 C44 Ti4 124.9(4)
C41 C45 C44 107.5(5)
C41 C45 C50 127.0(6)
C44 C45 C50 125.4(6)
C41 C45 Ti4 72.8(3)
C44 C45 Ti4 72.9(3)
C50 C45 Ti4 123.1(4)
Ti3 N1 Ti4 92.47(17)
Ti3 N1 Ti2 92.10(18)
Ti4 N1 Ti2 92.27(18)
Ti1 N2 Ti3 92.26(19)
Ti1 N2 Ti4 92.18(19)
Ti3 N2 Ti4 92.82(18)
Ti2 N3 Ti4 93.55(18)
Ti2 N3 Ti1 92.63(19)
Ti4 N3 Ti1 92.30(19)
Ti1 N4 Ti3 92.61(19)
Ti1 N4 Ti2 92.40(18)
Ti3 N4 Ti2 92.59(17)
N4 Ti1 N2 87.67(18)
N4 Ti1 N3 87.43(18)
N2 Ti1 N3 87.61(18)
N4 Ti1 C11 111.87(19)
N2 Ti1 C11 156.4(2)
N3 Ti1 C11 105.7(2)
N4 Ti1 C14 153.47(19)
N2 Ti1 C14 100.02(19)
N3 Ti1 C14 118.02(19)
C11 Ti1 C14 56.6(2)
N4 Ti1 C15 144.9(2)
N2 Ti1 C15 127.3(2)
N3 Ti1 C15 95.00(19)
C11 Ti1 C15 34.1(2)
C14 Ti1 C15 34.6(2)
N4 Ti1 C12 99.48(19)
N2 Ti1 C12 133.0(2)
N3 Ti1 C12 138.7(2)
C11 Ti1 C12 34.1(2)
C14 Ti1 C12 56.95(19)
C15 Ti1 C12 57.13(19)
N4 Ti1 C13 119.8(2)
N2 Ti1 C13 102.79(19)
N3 Ti1 C13 150.8(2)
C11 Ti1 C13 56.5(2)
C14 Ti1 C13 33.8(2)
C15 Ti1 C13 56.90(19)
C12 Ti1 C13 34.53(19)
N4 Ti1 Ti4 88.77(12)
N2 Ti1 Ti4 43.93(13)
N3 Ti1 Ti4 43.76(13)
C11 Ti1 Ti4 143.99(16)
C14 Ti1 Ti4 114.40(14)
C15 Ti1 Ti4 116.73(14)
C12 Ti1 Ti4 171.31(15)
C13 Ti1 Ti4 137.81(15)
N4 Ti1 Ti3 43.83(13)
N2 Ti1 Ti3 43.88(13)
N3 Ti1 Ti3 88.13(13)
C11 Ti1 Ti3 152.48(16)
C14 Ti1 Ti3 136.81(15)
C15 Ti1 Ti3 170.68(16)
C12 Ti1 Ti3 124.55(15)
C13 Ti1 Ti3 118.38(14)
Ti4 Ti1 Ti3 60.36(3)
N4 Ti1 Ti2 44.03(12)
N2 Ti1 Ti2 88.63(13)
N3 Ti1 Ti2 43.46(13)
C11 Ti1 Ti2 114.51(15)
C14 Ti1 Ti2 159.69(15)
C15 Ti1 Ti2 127.20(15)
C12 Ti1 Ti2 127.86(15)
C13 Ti1 Ti2 160.58(16)
Ti4 Ti1 Ti2 60.41(3)
Ti3 Ti1 Ti2 60.27(3)
N3 Ti2 N4 87.41(18)
N3 Ti2 N1 87.05(18)
N4 Ti2 N1 87.35(17)
N3 Ti2 C23 120.3(2)
N4 Ti2 C23 100.40(19)
N1 Ti2 C23 151.62(19)
N3 Ti2 C24 98.14(19)
N4 Ti2 C24 128.81(19)
N1 Ti2 C24 143.49(19)
C23 Ti2 C24 34.5(2)
N3 Ti2 C21 141.5(2)
N4 Ti2 C21 130.9(2)
N1 Ti2 C21 97.06(19)
C23 Ti2 C21 57.3(2)
C24 Ti2 C21 57.4(2)
N3 Ti2 C25 108.3(2)
N4 Ti2 C25 156.6(2)
N1 Ti2 C25 110.14(19)
C23 Ti2 C25 56.9(2)
C24 Ti2 C25 34.0(2)
C21 Ti2 C25 34.6(2)
N3 Ti2 C22 154.5(2)
N4 Ti2 C22 101.2(2)
N1 Ti2 C22 117.07(19)
C23 Ti2 C22 34.78(19)
C24 Ti2 C22 57.8(2)
C21 Ti2 C22 34.6(2)
C25 Ti2 C22 57.4(2)
N3 Ti2 Ti1 43.91(13)
N4 Ti2 Ti1 43.57(13)
N1 Ti2 Ti1 88.03(12)
C23 Ti2 Ti1 116.40(14)
C24 Ti2 Ti1 120.44(15)
C21 Ti2 Ti1 172.55(16)
C25 Ti2 Ti1 147.47(17)
C22 Ti2 Ti1 137.97(15)
N3 Ti2 Ti3 88.10(13)
N4 Ti2 Ti3 43.61(12)
N1 Ti2 Ti3 43.81(12)
C23 Ti2 Ti3 135.75(15)
C24 Ti2 Ti3 170.26(14)
C21 Ti2 Ti3 120.87(16)
C25 Ti2 Ti3 149.76(16)
C22 Ti2 Ti3 114.73(15)
Ti1 Ti2 Ti3 59.86(3)
N3 Ti2 Ti4 43.35(13)
N4 Ti2 Ti4 87.93(13)
N1 Ti2 Ti4 43.75(13)
C23 Ti2 Ti4 161.82(16)
C24 Ti2 Ti4 129.36(14)
C21 Ti2 Ti4 127.52(15)
C25 Ti2 Ti4 115.45(15)
C22 Ti2 Ti4 158.94(15)
Ti1 Ti2 Ti4 59.77(3)
Ti3 Ti2 Ti4 60.01(4)
N4 Ti3 N2 87.38(18)
N4 Ti3 N1 87.82(18)
N2 Ti3 N1 87.35(18)
N4 Ti3 C34 110.2(2)
N2 Ti3 C34 107.5(2)
N1 Ti3 C34 156.7(2)
N4 Ti3 C33 143.8(2)
N2 Ti3 C33 98.6(2)
N1 Ti3 C33 127.9(2)
C34 Ti3 C33 34.0(2)
N4 Ti3 C35 96.30(19)
N2 Ti3 C35 139.9(2)
N1 Ti3 C35 132.5(2)
C34 Ti3 C35 34.3(2)
C33 Ti3 C35 57.0(2)
N4 Ti3 C32 149.4(2)
N2 Ti3 C32 122.1(2)
N1 Ti3 C32 100.70(19)
C34 Ti3 C32 56.3(2)
C33 Ti3 C32 34.3(2)
C35 Ti3 C32 56.4(2)
N4 Ti3 C31 115.5(2)
N2 Ti3 C31 155.0(2)
N1 Ti3 C31 102.7(2)
C34 Ti3 C31 56.8(2)
C33 Ti3 C31 57.1(2)
C35 Ti3 C31 34.13(19)
C32 Ti3 C31 34.0(2)
N4 Ti3 Ti1 43.56(13)
N2 Ti3 Ti1 43.86(13)
N1 Ti3 Ti1 88.22(13)
C34 Ti3 Ti1 114.95(15)
C33 Ti3 Ti1 130.30(17)
C35 Ti3 Ti1 125.89(14)
C32 Ti3 Ti1 163.54(17)
C31 Ti3 Ti1 156.71(16)
N4 Ti3 Ti2 43.80(12)
N2 Ti3 Ti2 88.29(13)
N1 Ti3 Ti2 44.09(13)
C34 Ti3 Ti2 150.14(18)
C33 Ti3 Ti2 169.51(17)
C35 Ti3 Ti2 121.28(16)
C32 Ti3 Ti2 135.25(16)
C31 Ti3 Ti2 114.91(15)
Ti1 Ti3 Ti2 59.87(3)
N4 Ti3 Ti4 88.13(13)
N2 Ti3 Ti4 43.60(13)
N1 Ti3 Ti4 43.79(13)
C34 Ti3 Ti4 146.51(17)
C33 Ti3 Ti4 120.52(16)
C35 Ti3 Ti4 174.29(15)
C32 Ti3 Ti4 118.35(15)
C31 Ti3 Ti4 140.30(15)
Ti1 Ti3 Ti4 59.80(3)
Ti2 Ti3 Ti4 60.09(3)
N3 Ti4 N2 87.75(18)
N3 Ti4 N1 87.03(18)
N2 Ti4 N1 87.28(18)
N3 Ti4 C42 154.4(2)
N2 Ti4 C42 115.8(2)
N1 Ti4 C42 103.12(19)
N3 Ti4 C41 121.8(2)
N2 Ti4 C41 150.0(2)
N1 Ti4 C41 98.30(19)
C42 Ti4 C41 34.3(2)
N3 Ti4 C45 97.92(19)
N2 Ti4 C45 148.0(2)
N1 Ti4 C45 124.3(2)
C42 Ti4 C45 56.9(2)
C41 Ti4 C45 34.2(2)
N3 Ti4 C44 106.1(2)
N2 Ti4 C44 113.7(2)
N1 Ti4 C44 155.15(19)
C42 Ti4 C44 56.7(2)
C41 Ti4 C44 56.85(19)
C45 Ti4 C44 34.5(2)
N3 Ti4 C43 138.1(2)
N2 Ti4 C43 98.81(18)
N1 Ti4 C43 134.3(2)
C42 Ti4 C43 34.15(19)
C41 Ti4 C43 56.71(19)
C45 Ti4 C43 56.77(19)
C44 Ti4 C43 33.85(19)
N3 Ti4 Ti1 43.95(13)
N2 Ti4 Ti1 43.89(13)
N1 Ti4 Ti1 88.23(13)
C42 Ti4 Ti1 156.97(17)
C41 Ti4 Ti1 164.32(16)
C45 Ti4 Ti1 131.60(15)
C44 Ti4 Ti1 115.96(14)
C43 Ti4 Ti1 126.65(13)
N3 Ti4 Ti3 87.84(13)
N2 Ti4 Ti3 43.58(13)
N1 Ti4 Ti3 43.74(12)
C42 Ti4 Ti3 115.80(15)
C41 Ti4 Ti3 133.35(15)
C45 Ti4 Ti3 166.74(16)
C44 Ti4 Ti3 154.00(16)
C43 Ti4 Ti3 124.77(15)
Ti1 Ti4 Ti3 59.84(3)
N3 Ti4 Ti2 43.10(13)
N2 Ti4 Ti2 88.12(13)
N1 Ti4 Ti2 43.98(13)
C42 Ti4 Ti2 140.48(16)
C41 Ti4 Ti2 116.24(14)
C45 Ti4 Ti2 117.31(14)
C44 Ti4 Ti2 143.43(16)
C43 Ti4 Ti2 172.91(13)
Ti1 Ti4 Ti2 59.82(3)
Ti3 Ti4 Ti2 59.91(3)

loop_
_geom_bond_atom_site_label_1
_geom_bond_atom_site_label_2
_geom_bond_distance
C11 C15 1.403(8)
C11 C12 1.405(8)
C11 C16 1.513(8)
C11 Ti1 2.388(5)
C12 C13 1.432(8)
C12 C17 1.509(8)
C12 Ti1 2.407(5)
C13 C14 1.398(8)
C13 C18 1.499(8)
C13 Ti1 2.416(5)
C14 C15 1.428(8)
C14 C19 1.495(8)
C14 Ti1 2.399(5)
C15 C20 1.500(8)
C15 Ti1 2.402(5)
C21 C22 1.425(8)
C21 C25 1.426(9)
C21 C26 1.525(8)
C21 Ti2 2.396(5)
C22 C23 1.428(8)
C22 C27 1.489(9)
C22 Ti2 2.399(6)
C23 C24 1.416(8)
C23 C28 1.511(8)
C23 Ti2 2.380(6)
C24 C25 1.400(8)
C24 C29 1.506(8)
C24 Ti2 2.390(6)
C25 C30 1.487(8)
C25 Ti2 2.397(5)
C31 C32 1.413(8)
C31 C35 1.416(8)
C31 C36 1.486(8)
C31 Ti3 2.424(6)
C32 C33 1.414(9)
C32 C37 1.512(8)
C32 Ti3 2.405(5)
C33 C34 1.394(9)
C33 C38 1.504(9)
C33 Ti3 2.389(6)
C34 C35 1.409(9)
C34 C39 1.508(9)
C34 Ti3 2.379(6)
C35 C40 1.503(8)
C35 Ti3 2.401(6)
C41 C45 1.412(8)
C41 C42 1.413(8)
C41 C46 1.501(8)
C41 Ti4 2.401(5)
C42 C43 1.410(8)
C42 C47 1.524(8)
C42 Ti4 2.395(6)
C43 C44 1.401(8)
C43 C48 1.535(8)
C43 Ti4 2.406(5)
C44 C45 1.425(8)
C44 C49 1.490(8)
C44 Ti4 2.406(6)
C45 C50 1.495(8)
C45 Ti4 2.403(6)
N1 Ti3 1.968(4)
N1 Ti4 1.970(4)
N1 Ti2 1.978(4)
N2 Ti1 1.962(4)
N2 Ti3 1.963(4)
N2 Ti4 1.964(4)
N3 Ti2 1.948(4)
N3 Ti4 1.957(4)
N3 Ti1 1.964(4)
N4 Ti1 1.952(4)
N4 Ti3 1.961(4)
N4 Ti2 1.968(4)
Ti1 Ti4 2.8279(13)
Ti1 Ti3 2.8291(14)
Ti1 Ti2 2.8293(14)
Ti2 Ti3 2.8408(14)
Ti2 Ti4 2.8460(14)
Ti3 Ti4 2.8437(14)
